data_7128174
loop_
_publ_author_name
'Zhang, Fanjun'
'Woods, Toby J.'
'Rauchfuss, Thomas B.'
'Arrigoni, Federica'
'Zampella, Giuseppe'

_publ_section_title
;
 CO substitution by PPh<sub>3</sub> in
 Fe<sub>2</sub>S<sub>2</sub>(CO)<sub>6</sub> proceeds via a novel
 Fe<sub>2</sub>S intermediate.
;
_journal_issue 41
_journal_name_full 'Chemical communications (Cambridge, England)'
_journal_page_first 5079
_journal_page_last 5081
_journal_paper_doi 10.1039/d1cc00956g
_journal_volume 57
_journal_year 2021
_chemical_formula_moiety 'C42 H30 Fe2 O6 P2 S, C4 H8 O'
_chemical_formula_sum 'C46 H38 Fe2 O7 P2 S'
_chemical_formula_weight 908.46
_space_group_crystal_system monoclinic
_space_group_IT_number 14
_space_group_name_Hall '-P 2ybc'
_space_group_name_H-M_alt 'P 1 21/c 1'
_atom_sites_solution_hydrogens geom
_atom_sites_solution_primary 'dual space'
_audit_creation_method SHELXL-2018/3
_audit_update_record
;
2021-02-17 deposited with the CCDC.	2021-04-14 downloaded from the CCDC.
;
_cell_angle_alpha 90
_cell_angle_beta 108.7607(8)
_cell_angle_gamma 90
_cell_formula_units_Z 4
_cell_length_a 19.9398(5)
_cell_length_b 10.6340(2)
_cell_length_c 20.6693(5)
_cell_measurement_reflns_used 29141
_cell_measurement_temperature 100(2)
_cell_measurement_theta_max 28.30
_cell_measurement_theta_min 2.18
_cell_volume 4149.86(17)
_computing_cell_refinement 'SAINT V8.38A (Bruker, 2018)'
_computing_data_collection 'APEX3 V2018.7-2 (Bruker, 2018)'
_computing_data_reduction
; 
SAINT V8.38A, XPREP v2014/2, (Bruker, 2018), SADABS V2016/2 
(Krause et al., 2015) 
;
_computing_molecular_graphics
; 
SHELXTL v2014-7 (Bruker, 2018), CrystalMaker v9.2.8 (CrystalMaker, 2016) 
;
_computing_publication_material 'XCIF V2014-2 (Bruker, 2018)'
_computing_structure_refinement 'SHELXL-2018-3 (Sheldrick, 2015a)'
_computing_structure_solution 'SHELXT-2014-5 (Sheldrick, 2015b)'
_diffrn_ambient_temperature 100(2)
_diffrn_measured_fraction_theta_full 1.000
_diffrn_measured_fraction_theta_max 0.999
_diffrn_measurement_device 'Bruker D8 Venture/Photon II'
_diffrn_measurement_method 'profile data from \f and \w scans'
_diffrn_radiation_monochromator 'multilayer mirrors'
_diffrn_radiation_source 'microfocus sealed tube'
_diffrn_radiation_type MoK\a
_diffrn_radiation_wavelength 0.71073
_diffrn_radiation_wavelength_id ed81hs
_diffrn_reflns_av_R_equivalents 0.0590
_diffrn_reflns_av_unetI/netI 0.0332
_diffrn_reflns_Laue_measured_fraction_full 1.000
_diffrn_reflns_Laue_measured_fraction_max 0.999
_diffrn_reflns_limit_h_max 26
_diffrn_reflns_limit_h_min -26
_diffrn_reflns_limit_k_max 14
_diffrn_reflns_limit_k_min -14
_diffrn_reflns_limit_l_max 27
_diffrn_reflns_limit_l_min -27
_diffrn_reflns_number 92326
_diffrn_reflns_point_group_measured_fraction_full 1.000
_diffrn_reflns_point_group_measured_fraction_max 0.999
_diffrn_reflns_theta_full 25.242
_diffrn_reflns_theta_max 28.310
_diffrn_reflns_theta_min 2.157
_exptl_absorpt_coefficient_mu 0.878
_exptl_absorpt_correction_T_max 0.7457
_exptl_absorpt_correction_T_min 0.6876
_exptl_absorpt_correction_type multi-scan
_exptl_absorpt_process_details 'SADABS V2016/2 (Krause et al., 2015)'
_exptl_crystal_colour red
_exptl_crystal_density_diffrn 1.454
_exptl_crystal_density_method 'not measured'
_exptl_crystal_description plate
_exptl_crystal_F_000 1872
_exptl_crystal_id ed81hs
_exptl_crystal_preparation
; 
The data crystal was mounted using oil (Paratone-N, Exxon) to a 
0.3 mm cryo-loop (Hampton Research) with the (-1 -5 0) scattering 
planes roughly normal to the spindle axis. 
;
_exptl_crystal_size_max 0.314
_exptl_crystal_size_mid 0.260
_exptl_crystal_size_min 0.032
_refine_diff_density_max 2.052
_refine_diff_density_min -0.991
_refine_diff_density_rms 0.104
_refine_ls_extinction_method none
_refine_ls_goodness_of_fit_ref 1.078
_refine_ls_hydrogen_treatment constr
_refine_ls_matrix_type full
_refine_ls_number_parameters 613
_refine_ls_number_reflns 10313
_refine_ls_number_restraints 510
_refine_ls_restrained_S_all 1.081
_refine_ls_R_factor_all 0.0687
_refine_ls_R_factor_gt 0.0567
_refine_ls_shift/su_max 0.001
_refine_ls_shift/su_mean 0.000
_refine_ls_structure_factor_coef Fsqd
_refine_ls_weighting_details 'w=1/[\s^2^(Fo^2^)+(0.0657P)^2^+9.9349P] where P=(Fo^2^+2Fc^2^)/3'
_refine_ls_weighting_scheme calc
_refine_ls_wR_factor_gt 0.1460
_refine_ls_wR_factor_ref 0.1537
_reflns_Friedel_coverage 0.000
_reflns_number_gt 8614
_reflns_number_total 10313
_reflns_threshold_expression 'I > 2\s(I)'
_cod_data_source_file d1cc00956g2.cif
_cod_data_source_block ed81hs
_cod_depositor_comments 'Adding full bibliography for 7128173--7128175.cif.'
_cod_original_sg_symbol_H-M 'P 21/c'
_cod_database_code 7128174
_shelx_shelxl_version_number 2018/3
_shelx_space_group_comment
; 
The symmetry employed for this shelxl refinement is uniquely defined 
by the following loop, which should always be used as a source of 
symmetry information in preference to the above space-group names. 
They are only intended as comments. 
;
_shelx_estimated_absorpt_t_min 0.770
_shelx_estimated_absorpt_t_max 0.972

loop_
_space_group_symop_operation_xyz
'x, y, z'
'-x, y+1/2, -z+1/2'
'-x, -y, -z'
'x, -y-1/2, z-1/2'

loop_
_atom_site_label
_atom_site_type_symbol
_atom_site_fract_x
_atom_site_fract_y
_atom_site_fract_z
_atom_site_U_iso_or_equiv
_atom_site_adp_type
_atom_site_occupancy
_atom_site_site_symmetry_order
_atom_site_calc_flag
_atom_site_refinement_flags_posn
_atom_site_refinement_flags_adp
_atom_site_refinement_flags_occupancy
_atom_site_disorder_assembly
_atom_site_disorder_group
Fe1 Fe 0.72247(2) 0.68798(4) 0.67335(2) 0.02115(11) Uani 1 1 d . . . . .
Fe2 Fe 0.78448(2) 0.52493(4) 0.77434(2) 0.02411(12) Uani 1 1 d . . . . .
S1 S 0.67036(4) 0.51571(8) 0.70294(4) 0.02783(17) Uani 1 1 d . . . . .
P1 P 0.63543(4) 0.81201(7) 0.60982(4) 0.01916(15) Uani 1 1 d . . . . .
P2 P 0.81408(4) 0.35216(8) 0.83915(4) 0.02243(16) Uani 1 1 d D . . . .
O1 O 0.70243(18) 0.5151(3) 0.55652(13) 0.0466(7) Uani 1 1 d . . . . .
O2 O 0.84878(14) 0.8044(3) 0.65781(17) 0.0499(8) Uani 1 1 d . . . . .
O3 O 0.73065(15) 0.8518(3) 0.79068(12) 0.0379(6) Uani 1 1 d . . . . .
O4 O 0.83482(15) 0.4126(3) 0.66865(14) 0.0419(6) Uani 1 1 d . . . . .
O5 O 0.91328(14) 0.6755(3) 0.82818(16) 0.0465(7) Uani 1 1 d . . . . .
O6 O 0.70046(15) 0.6093(3) 0.86160(15) 0.0456(7) Uani 1 1 d . . . . .
C1 C 0.7110(2) 0.5799(3) 0.60243(18) 0.0342(7) Uani 1 1 d . . . . .
C2 C 0.79872(18) 0.7608(3) 0.66362(18) 0.0312(7) Uani 1 1 d . . . . .
C3 C 0.72731(17) 0.7839(3) 0.74704(16) 0.0267(6) Uani 1 1 d . . . . .
C4 C 0.81481(18) 0.4583(3) 0.70853(18) 0.0293(7) Uani 1 1 d . . . . .
C5 C 0.86301(17) 0.6155(3) 0.80964(19) 0.0323(7) Uani 1 1 d . . . . .
C6 C 0.73337(18) 0.5792(3) 0.82795(18) 0.0325(7) Uani 1 1 d . . . . .
C7 C 0.58342(15) 0.7477(3) 0.52672(15) 0.0223(6) Uani 1 1 d . . . . .
C8 C 0.61484(17) 0.7363(3) 0.47518(16) 0.0265(6) Uani 1 1 d . . . . .
H8 H 0.661656 0.766142 0.482776 0.032 Uiso 1 1 calc R U . . .
C9 C 0.57741(19) 0.6813(3) 0.41308(17) 0.0297(7) Uani 1 1 d . . . . .
H9 H 0.598656 0.674343 0.378158 0.036 Uiso 1 1 calc R U . . .
C10 C 0.50971(19) 0.6369(3) 0.40179(17) 0.0326(7) Uani 1 1 d . . . . .
H10 H 0.484743 0.598487 0.359377 0.039 Uiso 1 1 calc R U . . .
C11 C 0.47792(18) 0.6480(4) 0.45194(17) 0.0329(7) Uani 1 1 d . . . . .
H11 H 0.431009 0.618151 0.443769 0.039 Uiso 1 1 calc R U . . .
C12 C 0.51502(17) 0.7033(3) 0.51482(16) 0.0290(7) Uani 1 1 d . . . . .
H12 H 0.493324 0.710403 0.549394 0.035 Uiso 1 1 calc R U . . .
C13 C 0.66601(15) 0.9641(3) 0.58915(15) 0.0214(6) Uani 1 1 d . . . . .
C14 C 0.63504(17) 1.0231(3) 0.52592(16) 0.0274(6) Uani 1 1 d . . . . .
H14 H 0.596995 0.983361 0.492062 0.033 Uiso 1 1 calc R U . . .
C15 C 0.65943(19) 1.1391(3) 0.51234(18) 0.0317(7) Uani 1 1 d . . . . .
H15 H 0.637848 1.178101 0.469294 0.038 Uiso 1 1 calc R U . . .
C16 C 0.7147(2) 1.1983(3) 0.56066(18) 0.0338(7) Uani 1 1 d . . . . .
H16 H 0.731351 1.277442 0.550921 0.041 Uiso 1 1 calc R U . . .
C17 C 0.7456(2) 1.1417(3) 0.62339(18) 0.0344(8) Uani 1 1 d . . . . .
H17 H 0.783602 1.182219 0.656894 0.041 Uiso 1 1 calc R U . . .
C18 C 0.72143(18) 1.0258(3) 0.63776(16) 0.0277(6) Uani 1 1 d . . . . .
H18 H 0.742891 0.988218 0.681211 0.033 Uiso 1 1 calc R U . . .
C19 C 0.56727(15) 0.8548(3) 0.64784(14) 0.0208(5) Uani 1 1 d . . . . .
C20 C 0.52440(16) 0.9598(3) 0.62526(15) 0.0237(6) Uani 1 1 d . . . . .
H20 H 0.531816 1.012492 0.591068 0.028 Uiso 1 1 calc R U . . .
C21 C 0.47069(16) 0.9881(3) 0.65249(16) 0.0271(6) Uani 1 1 d . . . . .
H21 H 0.441593 1.059788 0.636735 0.033 Uiso 1 1 calc R U . . .
C22 C 0.45966(16) 0.9122(3) 0.70227(16) 0.0287(7) Uani 1 1 d . . . . .
H22 H 0.423123 0.931575 0.720925 0.034 Uiso 1 1 calc R U . . .
C23 C 0.50226(17) 0.8075(3) 0.72491(16) 0.0289(7) Uani 1 1 d . . . . .
H23 H 0.494677 0.755185 0.759150 0.035 Uiso 1 1 calc R U . . .
C24 C 0.55588(16) 0.7784(3) 0.69806(15) 0.0246(6) Uani 1 1 d . . . . .
H24 H 0.584765 0.706522 0.713925 0.029 Uiso 1 1 calc R U . . .
C25 C 0.8768(7) 0.2469(14) 0.8162(9) 0.027(2) Uani 0.56(5) 1 d DG U P A 1
C26 C 0.8681(8) 0.1171(15) 0.8137(10) 0.0345(17) Uani 0.56(5) 1 d G U P A 1
H26 H 0.829344 0.080402 0.824061 0.041 Uiso 0.56(5) 1 calc R U P A 1
C27 C 0.9163(8) 0.0410(13) 0.7961(9) 0.040(2) Uani 0.56(5) 1 d G U P A 1
H27 H 0.910344 -0.047739 0.794456 0.048 Uiso 0.56(5) 1 calc R U P A 1
C28 C 0.9730(6) 0.0947(15) 0.7810(7) 0.040(2) Uani 0.56(5) 1 d G U P A 1
H28 H 1.005910 0.042642 0.769023 0.048 Uiso 0.56(5) 1 calc R U P A 1
C29 C 0.9817(6) 0.2245(16) 0.7835(8) 0.040(2) Uani 0.56(5) 1 d G U P A 1
H29 H 1.020476 0.261164 0.773195 0.048 Uiso 0.56(5) 1 calc R U P A 1
C30 C 0.9336(8) 0.3006(13) 0.8011(8) 0.036(2) Uani 0.56(5) 1 d G U P A 1
H30 H 0.939477 0.389307 0.802800 0.043 Uiso 0.56(5) 1 calc R U P A 1
C25A C 0.8745(9) 0.2370(17) 0.8208(12) 0.026(2) Uani 0.44(5) 1 d DG U P A 2
C26A C 0.8585(9) 0.1094(18) 0.8149(13) 0.0326(19) Uani 0.44(5) 1 d G U P A 2
H26A H 0.815987 0.079983 0.821082 0.039 Uiso 0.44(5) 1 calc R U P A 2
C27A C 0.9046(10) 0.0250(15) 0.8000(11) 0.041(2) Uani 0.44(5) 1 d G U P A 2
H27A H 0.893692 -0.062227 0.795942 0.049 Uiso 0.44(5) 1 calc R U P A 2
C28A C 0.9668(8) 0.0680(17) 0.7909(10) 0.042(3) Uani 0.44(5) 1 d G U P A 2
H28A H 0.998387 0.010309 0.780694 0.051 Uiso 0.44(5) 1 calc R U P A 2
C29A C 0.9829(7) 0.1956(18) 0.7968(10) 0.040(2) Uani 0.44(5) 1 d G U P A 2
H29A H 1.025378 0.225056 0.790587 0.048 Uiso 0.44(5) 1 calc R U P A 2
C30A C 0.9367(10) 0.2801(15) 0.8117(10) 0.034(2) Uani 0.44(5) 1 d G U P A 2
H30A H 0.947674 0.367268 0.815728 0.041 Uiso 0.44(5) 1 calc R U P A 2
C31 C 0.73961(15) 0.2499(3) 0.83571(15) 0.0227(6) Uani 1 1 d . . . . .
C32 C 0.69311(16) 0.2201(3) 0.77127(16) 0.0257(6) Uani 1 1 d . . . . .
H32 H 0.699194 0.257846 0.731868 0.031 Uiso 1 1 calc R U . . .
C33 C 0.63820(18) 0.1363(3) 0.76403(18) 0.0300(7) Uani 1 1 d . . . . .
H33 H 0.607399 0.115171 0.719790 0.036 Uiso 1 1 calc R U . . .
C34 C 0.62817(19) 0.0831(3) 0.82146(19) 0.0340(7) Uani 1 1 d . . . . .
H34 H 0.590446 0.025517 0.816638 0.041 Uiso 1 1 calc R U . . .
C35 C 0.6726(2) 0.1136(4) 0.88504(19) 0.0384(8) Uani 1 1 d . . . . .
H35 H 0.664932 0.078281 0.924271 0.046 Uiso 1 1 calc R U . . .
C36 C 0.7290(2) 0.1956(3) 0.89300(17) 0.0332(7) Uani 1 1 d . . . . .
H36 H 0.760128 0.214686 0.937390 0.040 Uiso 1 1 calc R U . . .
C37 C 0.8585(3) 0.3713(4) 0.93428(14) 0.0270(14) Uani 0.586(4) 1 d DG U P A 1
C38 C 0.8513(3) 0.4833(4) 0.96604(19) 0.0444(14) Uani 0.586(4) 1 d G U P A 1
H38 H 0.826069 0.551609 0.939623 0.053 Uiso 0.586(4) 1 calc R U P A 1
C39 C 0.8812(3) 0.4955(4) 1.0365(2) 0.0473(16) Uani 0.586(4) 1 d G U P A 1
H39 H 0.876273 0.572092 1.058169 0.057 Uiso 0.586(4) 1 calc R U P A 1
C40 C 0.9182(3) 0.3956(4) 1.07512(14) 0.0443(14) Uani 0.586(4) 1 d G U P A 1
H40 H 0.938541 0.403903 1.123248 0.053 Uiso 0.586(4) 1 calc R U P A 1
C41 C 0.9253(3) 0.2835(4) 1.04336(19) 0.0530(19) Uani 0.586(4) 1 d G U P A 1
H41 H 0.950607 0.215230 1.069783 0.064 Uiso 0.586(4) 1 calc R U P A 1
C42 C 0.8955(3) 0.2713(4) 0.9729(2) 0.0449(15) Uani 0.586(4) 1 d G U P A 1
H42 H 0.900404 0.194745 0.951237 0.054 Uiso 0.586(4) 1 calc R U P A 1
C37A C 0.8568(3) 0.4024(7) 0.9257(2) 0.0289(18) Uani 0.414(4) 1 d DG U P A 2
C38A C 0.9301(3) 0.4102(7) 0.9529(3) 0.0383(17) Uani 0.414(4) 1 d G U P A 2
H38A H 0.958806 0.384405 0.926482 0.046 Uiso 0.414(4) 1 calc R U P A 2
C39A C 0.9614(2) 0.4558(7) 1.0188(3) 0.050(2) Uani 0.414(4) 1 d G U P A 2
H39A H 1.011500 0.461084 1.037401 0.060 Uiso 0.414(4) 1 calc R U P A 2
C40A C 0.9194(3) 0.4935(7) 1.0574(2) 0.049(2) Uani 0.414(4) 1 d G U P A 2
H40A H 0.940756 0.524630 1.102468 0.059 Uiso 0.414(4) 1 calc R U P A 2
C41A C 0.8460(3) 0.4857(7) 1.0302(3) 0.0418(18) Uani 0.414(4) 1 d G U P A 2
H41A H 0.817316 0.511496 1.056615 0.050 Uiso 0.414(4) 1 calc R U P A 2
C42A C 0.8147(2) 0.4401(7) 0.9643(3) 0.0301(15) Uani 0.414(4) 1 d G U P A 2
H42A H 0.764619 0.434817 0.945696 0.036 Uiso 0.414(4) 1 calc R U P A 2
O7 O 0.8559(3) 0.7938(5) 0.9414(3) 0.0990(18) Uani 0.733(6) 1 d G U P B 1
C43 C 0.9253(3) 0.8491(7) 0.9699(4) 0.100(2) Uani 0.733(6) 1 d G U P B 1
H43A H 0.945662 0.869066 0.933262 0.121 Uiso 0.733(6) 1 calc R U P B 1
H43B H 0.957615 0.790444 1.002542 0.121 Uiso 0.733(6) 1 calc R U P B 1
C44 C 0.9153(4) 0.9697(7) 1.0066(4) 0.109(3) Uani 0.733(6) 1 d G U P B 1
H44A H 0.903799 1.042416 0.974996 0.131 Uiso 0.733(6) 1 calc R U P B 1
H44B H 0.957983 0.989343 1.045753 0.131 Uiso 0.733(6) 1 calc R U P B 1
C45 C 0.8523(4) 0.9336(8) 1.0304(4) 0.090(2) Uani 0.733(6) 1 d G U P B 1
H45A H 0.867786 0.883419 1.073017 0.108 Uiso 0.733(6) 1 calc R U P B 1
H45B H 0.826386 1.008906 1.037654 0.108 Uiso 0.733(6) 1 calc R U P B 1
C46 C 0.8071(2) 0.8550(7) 0.9698(4) 0.091(2) Uani 0.733(6) 1 d G U P B 1
H46A H 0.779145 0.791796 0.985241 0.109 Uiso 0.733(6) 1 calc R U P B 1
H46B H 0.774128 0.909690 0.935156 0.109 Uiso 0.733(6) 1 calc R U P B 1
O7A O 0.9103(9) 0.7966(19) 1.0625(8) 0.121(4) Uani 0.267(6) 1 d G U P B 2
C43A C 0.9265(8) 0.9023(19) 1.0262(10) 0.089(3) Uani 0.267(6) 1 d G U P B 2
H43C H 0.974532 0.893437 1.022520 0.107 Uiso 0.267(6) 1 calc R U P B 2
H43D H 0.924386 0.981766 1.050455 0.107 Uiso 0.267(6) 1 calc R U P B 2
C44A C 0.8705(11) 0.902(2) 0.9550(9) 0.102(3) Uani 0.267(6) 1 d G U P B 2
H44C H 0.884954 0.848264 0.922789 0.123 Uiso 0.267(6) 1 calc R U P B 2
H44D H 0.860964 0.988343 0.936114 0.123 Uiso 0.267(6) 1 calc R U P B 2
C45A C 0.8059(7) 0.847(2) 0.9706(10) 0.092(3) Uani 0.267(6) 1 d G U P B 2
H45C H 0.781139 0.912500 0.988621 0.110 Uiso 0.267(6) 1 calc R U P B 2
H45D H 0.772034 0.808292 0.929565 0.110 Uiso 0.267(6) 1 calc R U P B 2
C46A C 0.8409(10) 0.7487(18) 1.0252(10) 0.104(3) Uani 0.267(6) 1 d G U P B 2
H46C H 0.812664 0.736075 1.056219 0.125 Uiso 0.267(6) 1 calc R U P B 2
H46D H 0.844861 0.667197 1.003485 0.125 Uiso 0.267(6) 1 calc R U P B 2

loop_
_atom_site_aniso_label
_atom_site_aniso_U_11
_atom_site_aniso_U_22
_atom_site_aniso_U_33
_atom_site_aniso_U_23
_atom_site_aniso_U_13
_atom_site_aniso_U_12
Fe1 0.0204(2) 0.0204(2) 0.0224(2) -0.00004(16) 0.00660(16) -0.00031(15)
Fe2 0.0185(2) 0.0225(2) 0.0286(2) 0.00188(17) 0.00375(17) -0.00172(16)
S1 0.0219(3) 0.0263(4) 0.0334(4) 0.0016(3) 0.0061(3) -0.0037(3)
P1 0.0185(3) 0.0207(4) 0.0181(3) -0.0019(3) 0.0057(3) -0.0003(3)
P2 0.0191(3) 0.0228(4) 0.0233(4) 0.0005(3) 0.0039(3) -0.0001(3)
O1 0.073(2) 0.0329(15) 0.0293(13) -0.0072(11) 0.0103(13) 0.0149(14)
O2 0.0308(14) 0.0569(19) 0.068(2) 0.0187(15) 0.0246(14) -0.0016(13)
O3 0.0515(15) 0.0320(13) 0.0279(12) -0.0060(10) 0.0095(11) 0.0024(12)
O4 0.0512(16) 0.0351(15) 0.0448(15) 0.0049(12) 0.0230(13) 0.0065(12)
O5 0.0278(13) 0.0386(16) 0.0618(18) 0.0026(13) -0.0014(12) -0.0096(11)
O6 0.0483(16) 0.0512(18) 0.0436(15) 0.0020(13) 0.0237(13) 0.0137(13)
C1 0.0419(19) 0.0285(17) 0.0315(17) 0.0042(14) 0.0108(15) 0.0093(14)
C2 0.0286(16) 0.0319(18) 0.0342(17) 0.0061(14) 0.0115(13) 0.0057(13)
C3 0.0266(15) 0.0259(16) 0.0261(15) 0.0033(12) 0.0065(12) 0.0019(12)
C4 0.0305(16) 0.0251(16) 0.0330(17) 0.0027(13) 0.0112(13) -0.0014(13)
C5 0.0251(15) 0.0252(17) 0.0404(18) 0.0032(14) 0.0019(13) 0.0012(12)
C6 0.0322(17) 0.0325(18) 0.0310(16) 0.0014(14) 0.0078(14) 0.0033(14)
C7 0.0237(14) 0.0217(15) 0.0203(13) -0.0032(11) 0.0055(11) 0.0001(11)
C8 0.0286(15) 0.0274(16) 0.0241(14) -0.0030(12) 0.0093(12) 0.0003(12)
C9 0.0382(17) 0.0280(17) 0.0233(15) -0.0023(12) 0.0103(13) 0.0016(13)
C10 0.0403(18) 0.0307(18) 0.0218(15) -0.0078(13) 0.0027(13) -0.0028(14)
C11 0.0304(16) 0.0367(19) 0.0298(16) -0.0105(14) 0.0074(13) -0.0106(14)
C12 0.0280(15) 0.0327(18) 0.0255(15) -0.0061(13) 0.0073(12) -0.0058(13)
C13 0.0236(13) 0.0216(14) 0.0214(13) 0.0002(11) 0.0106(11) 0.0006(11)
C14 0.0266(15) 0.0291(16) 0.0246(15) 0.0008(12) 0.0056(12) 0.0007(12)
C15 0.0353(17) 0.0279(17) 0.0326(17) 0.0060(13) 0.0121(14) 0.0032(14)
C16 0.046(2) 0.0257(17) 0.0347(18) 0.0018(13) 0.0200(15) -0.0038(14)
C17 0.0442(19) 0.0304(18) 0.0297(16) -0.0052(14) 0.0133(15) -0.0134(15)
C18 0.0342(16) 0.0276(16) 0.0206(14) -0.0012(12) 0.0078(12) -0.0068(13)
C19 0.0194(12) 0.0252(15) 0.0175(12) -0.0053(11) 0.0056(10) -0.0011(11)
C20 0.0228(14) 0.0281(16) 0.0199(13) -0.0015(11) 0.0065(11) 0.0013(12)
C21 0.0220(14) 0.0320(17) 0.0264(15) -0.0041(12) 0.0063(12) 0.0051(12)
C22 0.0218(14) 0.0410(19) 0.0239(14) -0.0055(13) 0.0082(12) 0.0023(13)
C23 0.0269(15) 0.0378(19) 0.0238(14) -0.0004(13) 0.0107(12) -0.0020(13)
C24 0.0228(14) 0.0270(16) 0.0234(14) -0.0005(12) 0.0068(11) 0.0007(12)
C25 0.025(3) 0.029(3) 0.023(3) 0.003(3) 0.002(3) 0.006(3)
C26 0.027(3) 0.035(3) 0.043(3) -0.001(3) 0.013(3) 0.003(3)
C27 0.036(4) 0.035(4) 0.052(3) -0.005(3) 0.017(3) 0.006(3)
C28 0.034(3) 0.043(4) 0.050(4) 0.004(4) 0.024(3) 0.011(3)
C29 0.031(3) 0.042(4) 0.053(4) 0.017(4) 0.022(3) 0.011(3)
C30 0.027(3) 0.034(4) 0.046(4) 0.009(3) 0.012(3) 0.006(3)
C25A 0.022(3) 0.032(4) 0.025(4) 0.004(3) 0.010(3) 0.003(3)
C26A 0.029(4) 0.032(4) 0.039(3) -0.001(3) 0.014(3) 0.005(3)
C27A 0.035(4) 0.037(4) 0.052(4) -0.003(4) 0.015(3) 0.002(4)
C28A 0.039(4) 0.039(5) 0.053(4) 0.003(4) 0.021(3) 0.005(4)
C29A 0.028(3) 0.042(5) 0.054(5) 0.017(4) 0.018(3) 0.007(4)
C30A 0.026(3) 0.031(4) 0.046(5) 0.009(4) 0.010(3) 0.005(3)
C31 0.0235(14) 0.0191(14) 0.0249(14) 0.0010(11) 0.0070(11) -0.0007(11)
C32 0.0265(14) 0.0238(15) 0.0254(15) -0.0010(12) 0.0063(12) -0.0019(12)
C33 0.0307(16) 0.0236(16) 0.0318(16) -0.0018(13) 0.0046(13) -0.0036(13)
C34 0.0368(18) 0.0219(16) 0.0430(19) 0.0017(14) 0.0126(15) -0.0065(13)
C35 0.053(2) 0.0299(18) 0.0335(18) 0.0054(14) 0.0149(16) -0.0103(16)
C36 0.0437(19) 0.0293(17) 0.0232(15) 0.0018(13) 0.0061(14) -0.0066(14)
C37 0.027(2) 0.030(3) 0.021(2) -0.001(2) 0.004(2) -0.003(2)
C38 0.051(3) 0.047(3) 0.030(2) -0.002(2) 0.005(2) 0.010(3)
C39 0.053(4) 0.057(3) 0.027(3) -0.010(3) 0.006(3) 0.011(3)
C40 0.047(3) 0.055(3) 0.025(2) -0.001(2) 0.004(2) -0.003(3)
C41 0.064(4) 0.047(4) 0.030(3) 0.003(3) -0.011(3) 0.007(3)
C42 0.052(3) 0.039(3) 0.028(3) -0.001(2) -0.009(2) 0.004(3)
C37A 0.028(3) 0.036(4) 0.021(3) 0.005(3) 0.006(3) -0.004(3)
C38A 0.034(3) 0.049(4) 0.027(3) 0.001(3) 0.002(3) -0.003(3)
C39A 0.042(4) 0.067(4) 0.031(3) -0.003(3) -0.001(3) -0.007(4)
C40A 0.051(4) 0.062(4) 0.031(3) -0.008(3) 0.007(3) -0.007(4)
C41A 0.043(4) 0.052(4) 0.031(3) -0.011(3) 0.014(3) -0.016(3)
C42A 0.032(3) 0.035(3) 0.024(3) -0.005(3) 0.009(3) -0.010(3)
O7 0.099(4) 0.095(4) 0.113(4) -0.014(3) 0.049(3) 0.008(3)
C43 0.071(4) 0.120(5) 0.121(5) -0.009(4) 0.046(4) 0.015(4)
C44 0.084(4) 0.122(6) 0.118(5) -0.020(5) 0.028(4) -0.015(4)
C45 0.080(4) 0.100(4) 0.103(4) -0.024(4) 0.050(3) -0.008(3)
C46 0.079(4) 0.100(4) 0.106(4) -0.020(4) 0.049(3) 0.000(4)
O7A 0.103(6) 0.125(7) 0.128(7) -0.021(6) 0.028(6) -0.009(6)
C43A 0.072(5) 0.103(6) 0.101(6) -0.011(5) 0.040(5) -0.009(5)
C44A 0.088(4) 0.106(5) 0.115(5) -0.018(4) 0.038(4) -0.005(4)
C45A 0.083(5) 0.097(5) 0.107(5) -0.018(5) 0.049(5) -0.003(5)
C46A 0.095(5) 0.108(6) 0.114(5) -0.020(5) 0.041(5) -0.008(5)

loop_
_atom_type_symbol
_atom_type_description
_atom_type_scat_dispersion_real
_atom_type_scat_dispersion_imag
_atom_type_scat_source
C C 0.0033 0.0016 'International Tables Vol C Tables 4.2.6.8 and 6.1.1.4'
H H 0.0000 0.0000 'International Tables Vol C Tables 4.2.6.8 and 6.1.1.4'
O O 0.0106 0.0060 'International Tables Vol C Tables 4.2.6.8 and 6.1.1.4'
P P 0.1023 0.0942 'International Tables Vol C Tables 4.2.6.8 and 6.1.1.4'
S S 0.1246 0.1234 'International Tables Vol C Tables 4.2.6.8 and 6.1.1.4'
Fe Fe 0.3463 0.8444 'International Tables Vol C Tables 4.2.6.8 and 6.1.1.4'

loop_
_exptl_crystal_face_index_h
_exptl_crystal_face_index_k
_exptl_crystal_face_index_l
_exptl_crystal_face_perp_dist
1.00 0.00 0.00 0.0130
-1.00 0.00 0.00 0.0160
-1.00 -1.00 2.00 0.0960
1.00 2.00 -1.00 0.1410
1.00 0.00 -2.00 0.1440
1.00 -1.00 -2.00 0.0730
-1.00 2.00 2.00 0.0900

loop_
_geom_angle_atom_site_label_1
_geom_angle_atom_site_label_2
_geom_angle_atom_site_label_3
_geom_angle
_geom_angle_site_symmetry_1
_geom_angle_site_symmetry_3
_geom_angle_publ_flag
C2 Fe1 C3 91.92(16) . . ?
C2 Fe1 C1 94.30(17) . . ?
C3 Fe1 C1 173.50(16) . . ?
C2 Fe1 P1 101.95(11) . . ?
C3 Fe1 P1 89.02(10) . . ?
C1 Fe1 P1 91.51(11) . . ?
C2 Fe1 S1 149.38(11) . . ?
C3 Fe1 S1 97.62(11) . . ?
C1 Fe1 S1 76.04(12) . . ?
P1 Fe1 S1 107.22(3) . . ?
C2 Fe1 Fe2 99.94(11) . . ?
C3 Fe1 Fe2 79.84(10) . . ?
C1 Fe1 Fe2 97.22(11) . . ?
P1 Fe1 Fe2 155.71(3) . . ?
S1 Fe1 Fe2 53.87(2) . . ?
C5 Fe2 C4 93.31(16) . . ?
C5 Fe2 C6 99.73(17) . . ?
C4 Fe2 C6 166.37(16) . . ?
C5 Fe2 P2 99.83(11) . . ?
C4 Fe2 P2 92.35(11) . . ?
C6 Fe2 P2 89.29(12) . . ?
C5 Fe2 S1 148.22(11) . . ?
C4 Fe2 S1 90.10(11) . . ?
C6 Fe2 S1 76.74(11) . . ?
P2 Fe2 S1 111.59(3) . . ?
C5 Fe2 Fe1 95.36(11) . . ?
C4 Fe2 Fe1 81.37(11) . . ?
C6 Fe2 Fe1 93.45(11) . . ?
P2 Fe2 Fe1 163.88(3) . . ?
S1 Fe2 Fe1 53.96(2) . . ?
Fe2 S1 Fe1 72.17(3) . . ?
C13 P1 C7 104.03(14) . . ?
C13 P1 C19 103.29(14) . . ?
C7 P1 C19 102.75(13) . . ?
C13 P1 Fe1 113.87(10) . . ?
C7 P1 Fe1 115.40(10) . . ?
C19 P1 Fe1 115.89(10) . . ?
C37A P2 C31 109.6(2) . . ?
C37A P2 C25A 105.7(8) . . ?
C31 P2 C25A 100.0(7) . . ?
C31 P2 C25 103.8(6) . . ?
C31 P2 C37 102.01(19) . . ?
C25 P2 C37 101.7(6) . . ?
C37A P2 Fe2 107.5(3) . . ?
C31 P2 Fe2 114.30(10) . . ?
C25A P2 Fe2 119.1(7) . . ?
C25 P2 Fe2 114.4(6) . . ?
C37 P2 Fe2 118.66(14) . . ?
O1 C1 Fe1 177.7(3) . . ?
O2 C2 Fe1 178.0(3) . . ?
O3 C3 Fe1 175.1(3) . . ?
O4 C4 Fe2 177.4(3) . . ?
O5 C5 Fe2 175.7(4) . . ?
O6 C6 Fe2 177.7(4) . . ?
C12 C7 C8 119.3(3) . . ?
C12 C7 P1 121.4(2) . . ?
C8 C7 P1 119.2(2) . . ?
C9 C8 C7 119.9(3) . . ?
C9 C8 H8 120.0 . . ?
C7 C8 H8 120.0 . . ?
C10 C9 C8 120.4(3) . . ?
C10 C9 H9 119.8 . . ?
C8 C9 H9 119.8 . . ?
C9 C10 C11 120.3(3) . . ?
C9 C10 H10 119.9 . . ?
C11 C10 H10 119.9 . . ?
C10 C11 C12 119.9(3) . . ?
C10 C11 H11 120.1 . . ?
C12 C11 H11 120.1 . . ?
C7 C12 C11 120.2(3) . . ?
C7 C12 H12 119.9 . . ?
C11 C12 H12 119.9 . . ?
C18 C13 C14 118.0(3) . . ?
C18 C13 P1 119.7(2) . . ?
C14 C13 P1 122.3(2) . . ?
C15 C14 C13 120.6(3) . . ?
C15 C14 H14 119.7 . . ?
C13 C14 H14 119.7 . . ?
C16 C15 C14 120.7(3) . . ?
C16 C15 H15 119.7 . . ?
C14 C15 H15 119.7 . . ?
C15 C16 C17 119.5(3) . . ?
C15 C16 H16 120.3 . . ?
C17 C16 H16 120.3 . . ?
C16 C17 C18 120.4(3) . . ?
C16 C17 H17 119.8 . . ?
C18 C17 H17 119.8 . . ?
C17 C18 C13 120.8(3) . . ?
C17 C18 H18 119.6 . . ?
C13 C18 H18 119.6 . . ?
C20 C19 C24 119.2(3) . . ?
C20 C19 P1 121.0(2) . . ?
C24 C19 P1 119.7(2) . . ?
C19 C20 C21 120.4(3) . . ?
C19 C20 H20 119.8 . . ?
C21 C20 H20 119.8 . . ?
C22 C21 C20 120.2(3) . . ?
C22 C21 H21 119.9 . . ?
C20 C21 H21 119.9 . . ?
C21 C22 C23 119.6(3) . . ?
C21 C22 H22 120.2 . . ?
C23 C22 H22 120.2 . . ?
C22 C23 C24 120.7(3) . . ?
C22 C23 H23 119.6 . . ?
C24 C23 H23 119.6 . . ?
C23 C24 C19 119.9(3) . . ?
C23 C24 H24 120.0 . . ?
C19 C24 H24 120.0 . . ?
C26 C25 C30 120.0 . . ?
C26 C25 P2 121.6(8) . . ?
C30 C25 P2 118.4(8) . . ?
C25 C26 C27 120.0 . . ?
C25 C26 H26 120.0 . . ?
C27 C26 H26 120.0 . . ?
C28 C27 C26 120.0 . . ?
C28 C27 H27 120.0 . . ?
C26 C27 H27 120.0 . . ?
C29 C28 C27 120.0 . . ?
C29 C28 H28 120.0 . . ?
C27 C28 H28 120.0 . . ?
C30 C29 C28 120.0 . . ?
C30 C29 H29 120.0 . . ?
C28 C29 H29 120.0 . . ?
C29 C30 C25 120.0 . . ?
C29 C30 H30 120.0 . . ?
C25 C30 H30 120.0 . . ?
C26A C25A C30A 120.0 . . ?
C26A C25A P2 121.3(11) . . ?
C30A C25A P2 118.7(11) . . ?
C27A C26A C25A 120.0 . . ?
C27A C26A H26A 120.0 . . ?
C25A C26A H26A 120.0 . . ?
C26A C27A C28A 120.0 . . ?
C26A C27A H27A 120.0 . . ?
C28A C27A H27A 120.0 . . ?
C29A C28A C27A 120.0 . . ?
C29A C28A H28A 120.0 . . ?
C27A C28A H28A 120.0 . . ?
C28A C29A C30A 120.0 . . ?
C28A C29A H29A 120.0 . . ?
C30A C29A H29A 120.0 . . ?
C29A C30A C25A 120.0 . . ?
C29A C30A H30A 120.0 . . ?
C25A C30A H30A 120.0 . . ?
C32 C31 C36 118.8(3) . . ?
C32 C31 P2 117.1(2) . . ?
C36 C31 P2 124.0(2) . . ?
C33 C32 C31 120.7(3) . . ?
C33 C32 H32 119.6 . . ?
C31 C32 H32 119.6 . . ?
C32 C33 C34 119.9(3) . . ?
C32 C33 H33 120.1 . . ?
C34 C33 H33 120.1 . . ?
C35 C34 C33 119.9(3) . . ?
C35 C34 H34 120.0 . . ?
C33 C34 H34 120.0 . . ?
C34 C35 C36 120.8(3) . . ?
C34 C35 H35 119.6 . . ?
C36 C35 H35 119.6 . . ?
C35 C36 C31 119.8(3) . . ?
C35 C36 H36 120.1 . . ?
C31 C36 H36 120.1 . . ?
C38 C37 C42 120.0 . . ?
C38 C37 P2 119.9(2) . . ?
C42 C37 P2 120.0(2) . . ?
C37 C38 C39 120.0 . . ?
C37 C38 H38 120.0 . . ?
C39 C38 H38 120.0 . . ?
C40 C39 C38 120.0 . . ?
C40 C39 H39 120.0 . . ?
C38 C39 H39 120.0 . . ?
C41 C40 C39 120.0 . . ?
C41 C40 H40 120.0 . . ?
C39 C40 H40 120.0 . . ?
C40 C41 C42 120.0 . . ?
C40 C41 H41 120.0 . . ?
C42 C41 H41 120.0 . . ?
C41 C42 C37 120.0 . . ?
C41 C42 H42 120.0 . . ?
C37 C42 H42 120.0 . . ?
C38A C37A C42A 120.0 . . ?
C38A C37A P2 121.4(3) . . ?
C42A C37A P2 118.5(3) . . ?
C39A C38A C37A 120.0 . . ?
C39A C38A H38A 120.0 . . ?
C37A C38A H38A 120.0 . . ?
C38A C39A C40A 120.0 . . ?
C38A C39A H39A 120.0 . . ?
C40A C39A H39A 120.0 . . ?
C41A C40A C39A 120.0 . . ?
C41A C40A H40A 120.0 . . ?
C39A C40A H40A 120.0 . . ?
C40A C41A C42A 120.0 . . ?
C40A C41A H41A 120.0 . . ?
C42A C41A H41A 120.0 . . ?
C41A C42A C37A 120.0 . . ?
C41A C42A H42A 120.0 . . ?
C37A C42A H42A 120.0 . . ?
C43 O7 C46 109.5 . . ?
O7 C43 C44 106.4 . . ?
O7 C43 H43A 110.4 . . ?
C44 C43 H43A 110.4 . . ?
O7 C43 H43B 110.4 . . ?
C44 C43 H43B 110.4 . . ?
H43A C43 H43B 108.6 . . ?
C43 C44 C45 101.5 . . ?
C43 C44 H44A 111.5 . . ?
C45 C44 H44A 111.5 . . ?
C43 C44 H44B 111.5 . . ?
C45 C44 H44B 111.5 . . ?
H44A C44 H44B 109.3 . . ?
C46 C45 C44 101.5 . . ?
C46 C45 H45A 111.5 . . ?
C44 C45 H45A 111.5 . . ?
C46 C45 H45B 111.5 . . ?
C44 C45 H45B 111.5 . . ?
H45A C45 H45B 109.3 . . ?
O7 C46 C45 106.4 . . ?
O7 C46 H46A 110.4 . . ?
C45 C46 H46A 110.4 . . ?
O7 C46 H46B 110.4 . . ?
C45 C46 H46B 110.4 . . ?
H46A C46 H46B 108.6 . . ?
C43A O7A C46A 109.5 . . ?
O7A C43A C44A 106.4 . . ?
O7A C43A H43C 110.4 . . ?
C44A C43A H43C 110.4 . . ?
O7A C43A H43D 110.4 . . ?
C44A C43A H43D 110.4 . . ?
H43C C43A H43D 108.6 . . ?
C43A C44A C45A 101.5 . . ?
C43A C44A H44C 111.5 . . ?
C45A C44A H44C 111.5 . . ?
C43A C44A H44D 111.5 . . ?
C45A C44A H44D 111.5 . . ?
H44C C44A H44D 109.3 . . ?
C46A C45A C44A 101.5 . . ?
C46A C45A H45C 111.5 . . ?
C44A C45A H45C 111.5 . . ?
C46A C45A H45D 111.5 . . ?
C44A C45A H45D 111.5 . . ?
H45C C45A H45D 109.3 . . ?
O7A C46A C45A 106.4 . . ?
O7A C46A H46C 110.4 . . ?
C45A C46A H46C 110.4 . . ?
O7A C46A H46D 110.4 . . ?
C45A C46A H46D 110.4 . . ?
H46C C46A H46D 108.6 . . ?

loop_
_geom_bond_atom_site_label_1
_geom_bond_atom_site_label_2
_geom_bond_distance
_geom_bond_site_symmetry_2
_geom_bond_publ_flag
Fe1 C2 1.775(4) . ?
Fe1 C3 1.810(3) . ?
Fe1 C1 1.818(4) . ?
Fe1 P1 2.2383(8) . ?
Fe1 S1 2.2844(9) . ?
Fe1 Fe2 2.6892(6) . ?
Fe2 C5 1.782(3) . ?
Fe2 C4 1.802(4) . ?
Fe2 C6 1.824(4) . ?
Fe2 P2 2.2383(9) . ?
Fe2 S1 2.2817(9) . ?
P1 C13 1.827(3) . ?
P1 C7 1.830(3) . ?
P1 C19 1.833(3) . ?
P2 C37A 1.797(4) . ?
P2 C31 1.824(3) . ?
P2 C25A 1.842(6) . ?
P2 C25 1.850(5) . ?
P2 C37 1.890(3) . ?
O1 C1 1.140(4) . ?
O2 C2 1.141(4) . ?
O3 C3 1.140(4) . ?
O4 C4 1.134(4) . ?
O5 C5 1.145(4) . ?
O6 C6 1.145(4) . ?
C7 C12 1.388(4) . ?
C7 C8 1.404(4) . ?
C8 C9 1.389(4) . ?
C8 H8 0.9500 . ?
C9 C10 1.378(5) . ?
C9 H9 0.9500 . ?
C10 C11 1.383(5) . ?
C10 H10 0.9500 . ?
C11 C12 1.401(4) . ?
C11 H11 0.9500 . ?
C12 H12 0.9500 . ?
C13 C18 1.396(4) . ?
C13 C14 1.402(4) . ?
C14 C15 1.387(5) . ?
C14 H14 0.9500 . ?
C15 C16 1.378(5) . ?
C15 H15 0.9500 . ?
C16 C17 1.382(5) . ?
C16 H16 0.9500 . ?
C17 C18 1.389(5) . ?
C17 H17 0.9500 . ?
C18 H18 0.9500 . ?
C19 C20 1.392(4) . ?
C19 C24 1.393(4) . ?
C20 C21 1.394(4) . ?
C20 H20 0.9500 . ?
C21 C22 1.379(5) . ?
C21 H21 0.9500 . ?
C22 C23 1.387(5) . ?
C22 H22 0.9500 . ?
C23 C24 1.389(4) . ?
C23 H23 0.9500 . ?
C24 H24 0.9500 . ?
C25 C26 1.3900 . ?
C25 C30 1.3900 . ?
C26 C27 1.3900 . ?
C26 H26 0.9500 . ?
C27 C28 1.3900 . ?
C27 H27 0.9500 . ?
C28 C29 1.3900 . ?
C28 H28 0.9500 . ?
C29 C30 1.3900 . ?
C29 H29 0.9500 . ?
C30 H30 0.9500 . ?
C25A C26A 1.3900 . ?
C25A C30A 1.3900 . ?
C26A C27A 1.3900 . ?
C26A H26A 0.9500 . ?
C27A C28A 1.3900 . ?
C27A H27A 0.9500 . ?
C28A C29A 1.3900 . ?
C28A H28A 0.9500 . ?
C29A C30A 1.3900 . ?
C29A H29A 0.9500 . ?
C30A H30A 0.9500 . ?
C31 C32 1.393(4) . ?
C31 C36 1.393(4) . ?
C32 C33 1.382(4) . ?
C32 H32 0.9500 . ?
C33 C34 1.386(5) . ?
C33 H33 0.9500 . ?
C34 C35 1.367(5) . ?
C34 H34 0.9500 . ?
C35 C36 1.389(5) . ?
C35 H35 0.9500 . ?
C36 H36 0.9500 . ?
C37 C38 1.3900 . ?
C37 C42 1.3900 . ?
C38 C39 1.3900 . ?
C38 H38 0.9500 . ?
C39 C40 1.3900 . ?
C39 H39 0.9500 . ?
C40 C41 1.3900 . ?
C40 H40 0.9500 . ?
C41 C42 1.3900 . ?
C41 H41 0.9500 . ?
C42 H42 0.9500 . ?
C37A C38A 1.3900 . ?
C37A C42A 1.3900 . ?
C38A C39A 1.3900 . ?
C38A H38A 0.9500 . ?
C39A C40A 1.3900 . ?
C39A H39A 0.9500 . ?
C40A C41A 1.3900 . ?
C40A H40A 0.9500 . ?
C41A C42A 1.3900 . ?
C41A H41A 0.9500 . ?
C42A H42A 0.9500 . ?
O7 C43 1.4432 . ?
O7 C46 1.4432 . ?
C43 C44 1.5349 . ?
C43 H43A 0.9900 . ?
C43 H43B 0.9900 . ?
C44 C45 1.5387 . ?
C44 H44A 0.9900 . ?
C44 H44B 0.9900 . ?
C45 C46 1.5349 . ?
C45 H45A 0.9900 . ?
C45 H45B 0.9900 . ?
C46 H46A 0.9900 . ?
C46 H46B 0.9900 . ?
O7A C43A 1.4433 . ?
O7A C46A 1.4433 . ?
C43A C44A 1.5349 . ?
C43A H43C 0.9900 . ?
C43A H43D 0.9900 . ?
C44A C45A 1.5388 . ?
C44A H44C 0.9900 . ?
C44A H44D 0.9900 . ?
C45A C46A 1.5349 . ?
C45A H45C 0.9900 . ?
C45A H45D 0.9900 . ?
C46A H46C 0.9900 . ?
C46A H46D 0.9900 . ?

loop_
_geom_torsion_atom_site_label_1
_geom_torsion_atom_site_label_2
_geom_torsion_atom_site_label_3
_geom_torsion_atom_site_label_4
_geom_torsion
_geom_torsion_site_symmetry_1
_geom_torsion_site_symmetry_2
_geom_torsion_site_symmetry_3
_geom_torsion_site_symmetry_4
_geom_torsion_publ_flag
C13 P1 C7 C12 -128.6(3) . . . . ?
C19 P1 C7 C12 -21.1(3) . . . . ?
Fe1 P1 C7 C12 106.0(3) . . . . ?
C13 P1 C7 C8 55.2(3) . . . . ?
C19 P1 C7 C8 162.6(3) . . . . ?
Fe1 P1 C7 C8 -70.3(3) . . . . ?
C12 C7 C8 C9 0.2(5) . . . . ?
P1 C7 C8 C9 176.5(3) . . . . ?
C7 C8 C9 C10 -0.5(5) . . . . ?
C8 C9 C10 C11 0.8(5) . . . . ?
C9 C10 C11 C12 -0.8(6) . . . . ?
C8 C7 C12 C11 -0.1(5) . . . . ?
P1 C7 C12 C11 -176.4(3) . . . . ?
C10 C11 C12 C7 0.4(6) . . . . ?
C7 P1 C13 C18 -164.0(3) . . . . ?
C19 P1 C13 C18 89.0(3) . . . . ?
Fe1 P1 C13 C18 -37.5(3) . . . . ?
C7 P1 C13 C14 17.0(3) . . . . ?
C19 P1 C13 C14 -90.0(3) . . . . ?
Fe1 P1 C13 C14 143.4(2) . . . . ?
C18 C13 C14 C15 0.5(5) . . . . ?
P1 C13 C14 C15 179.5(3) . . . . ?
C13 C14 C15 C16 0.2(5) . . . . ?
C14 C15 C16 C17 -0.5(5) . . . . ?
C15 C16 C17 C18 0.1(6) . . . . ?
C16 C17 C18 C13 0.5(5) . . . . ?
C14 C13 C18 C17 -0.8(5) . . . . ?
P1 C13 C18 C17 -179.9(3) . . . . ?
C13 P1 C19 C20 34.0(3) . . . . ?
C7 P1 C19 C20 -74.0(3) . . . . ?
Fe1 P1 C19 C20 159.2(2) . . . . ?
C13 P1 C19 C24 -148.8(2) . . . . ?
C7 P1 C19 C24 103.2(3) . . . . ?
Fe1 P1 C19 C24 -23.6(3) . . . . ?
C24 C19 C20 C21 -0.1(4) . . . . ?
P1 C19 C20 C21 177.1(2) . . . . ?
C19 C20 C21 C22 0.2(5) . . . . ?
C20 C21 C22 C23 -0.1(5) . . . . ?
C21 C22 C23 C24 0.1(5) . . . . ?
C22 C23 C24 C19 0.0(5) . . . . ?
C20 C19 C24 C23 0.0(4) . . . . ?
P1 C19 C24 C23 -177.2(2) . . . . ?
C31 P2 C25 C26 -12.2(8) . . . . ?
C37 P2 C25 C26 93.4(7) . . . . ?
Fe2 P2 C25 C26 -137.4(6) . . . . ?
C31 P2 C25 C30 167.7(7) . . . . ?
C37 P2 C25 C30 -86.7(8) . . . . ?
Fe2 P2 C25 C30 42.5(10) . . . . ?
C30 C25 C26 C27 0.0 . . . . ?
P2 C25 C26 C27 179.9(11) . . . . ?
C25 C26 C27 C28 0.0 . . . . ?
C26 C27 C28 C29 0.0 . . . . ?
C27 C28 C29 C30 0.0 . . . . ?
C28 C29 C30 C25 0.0 . . . . ?
C26 C25 C30 C29 0.0 . . . . ?
P2 C25 C30 C29 -179.9(10) . . . . ?
C37A P2 C25A C26A 108.3(8) . . . . ?
C31 P2 C25A C26A -5.5(9) . . . . ?
Fe2 P2 C25A C26A -130.7(8) . . . . ?
C37A P2 C25A C30A -72.7(12) . . . . ?
C31 P2 C25A C30A 173.5(10) . . . . ?
Fe2 P2 C25A C30A 48.3(13) . . . . ?
C30A C25A C26A C27A 0.0 . . . . ?
P2 C25A C26A C27A 179.0(14) . . . . ?
C25A C26A C27A C28A 0.0 . . . . ?
C26A C27A C28A C29A 0.0 . . . . ?
C27A C28A C29A C30A 0.0 . . . . ?
C28A C29A C30A C25A 0.0 . . . . ?
C26A C25A C30A C29A 0.0 . . . . ?
P2 C25A C30A C29A -179.0(14) . . . . ?
C37A P2 C31 C32 169.0(3) . . . . ?
C25A P2 C31 C32 -80.2(8) . . . . ?
C25 P2 C31 C32 -77.0(6) . . . . ?
C37 P2 C31 C32 177.6(3) . . . . ?
Fe2 P2 C31 C32 48.3(3) . . . . ?
C37A P2 C31 C36 -14.4(4) . . . . ?
C25A P2 C31 C36 96.4(8) . . . . ?
C25 P2 C31 C36 99.6(7) . . . . ?
C37 P2 C31 C36 -5.8(3) . . . . ?
Fe2 P2 C31 C36 -135.1(3) . . . . ?
C36 C31 C32 C33 -1.3(5) . . . . ?
P2 C31 C32 C33 175.5(3) . . . . ?
C31 C32 C33 C34 1.4(5) . . . . ?
C32 C33 C34 C35 -0.1(6) . . . . ?
C33 C34 C35 C36 -1.3(6) . . . . ?
C34 C35 C36 C31 1.4(6) . . . . ?
C32 C31 C36 C35 -0.1(5) . . . . ?
P2 C31 C36 C35 -176.6(3) . . . . ?
C31 P2 C37 C38 -105.0(3) . . . . ?
C25 P2 C37 C38 147.9(6) . . . . ?
Fe2 P2 C37 C38 21.5(3) . . . . ?
C31 P2 C37 C42 71.9(3) . . . . ?
C25 P2 C37 C42 -35.1(7) . . . . ?
Fe2 P2 C37 C42 -161.5(2) . . . . ?
C42 C37 C38 C39 0.0 . . . . ?
P2 C37 C38 C39 177.0(4) . . . . ?
C37 C38 C39 C40 0.0 . . . . ?
C38 C39 C40 C41 0.0 . . . . ?
C39 C40 C41 C42 0.0 . . . . ?
C40 C41 C42 C37 0.0 . . . . ?
C38 C37 C42 C41 0.0 . . . . ?
P2 C37 C42 C41 -177.0(4) . . . . ?
C31 P2 C37A C38A 139.8(4) . . . . ?
C25A P2 C37A C38A 32.8(9) . . . . ?
Fe2 P2 C37A C38A -95.4(4) . . . . ?
C31 P2 C37A C42A -43.6(4) . . . . ?
C25A P2 C37A C42A -150.6(8) . . . . ?
Fe2 P2 C37A C42A 81.2(4) . . . . ?
C42A C37A C38A C39A 0.0 . . . . ?
P2 C37A C38A C39A 176.6(6) . . . . ?
C37A C38A C39A C40A 0.0 . . . . ?
C38A C39A C40A C41A 0.0 . . . . ?
C39A C40A C41A C42A 0.0 . . . . ?
C40A C41A C42A C37A 0.0 . . . . ?
C38A C37A C42A C41A 0.0 . . . . ?
P2 C37A C42A C41A -176.7(6) . . . . ?
C46 O7 C43 C44 -12.3 . . . . ?
O7 C43 C44 C45 31.5 . . . . ?
C43 C44 C45 C46 -37.4 . . . . ?
C43 O7 C46 C45 -12.4 . . . . ?
C44 C45 C46 O7 31.5 . . . . ?
C46A O7A C43A C44A -12.4 . . . . ?
O7A C43A C44A C45A 31.5 . . . . ?
C43A C44A C45A C46A -37.4 . . . . ?
C43A O7A C46A C45A -12.4 . . . . ?
C44A C45A C46A O7A 31.5 . . . . ?
